data_7063698
loop_
_publ_author_name
'Singh, Gurjaspreet'
'Sharma, Devina'
'Sharma, Samiksha'
'Stanzin, Jigmat'
'Kaur, Harshbir'
'Dalal, Anurag'
Vikas,
'Batish, Daizy Rani'
'Pal, Amrit'
'Alpaslan, Medine Karada\(g'

_publ_section_title
;
 Elucidating the plant growth potential of triazole conjoined silatrane on
 Cajanus cajan and its in silico approach
;
_journal_issue 14
_journal_name_full 'New Journal of Chemistry'
_journal_page_first 5871
_journal_page_last 5882
_journal_paper_doi 10.1039/D4NJ05561F
_journal_volume 49
_journal_year 2025
_chemical_formula_moiety 'C18 H16 Cl N O3'
_chemical_formula_sum 'C18 H16 Cl N O3'
_chemical_formula_weight 329.77
_space_group_crystal_system monoclinic
_space_group_IT_number 14
_space_group_name_Hall '-P 2yn'
_space_group_name_H-M_alt 'P 1 21/n 1'
_atom_sites_solution_hydrogens geom
_audit_creation_method SHELXL-2014/7
_audit_update_record
;
2024-10-24 deposited with the CCDC.	2025-03-17 downloaded from the CCDC.
;
_cell_angle_alpha 90
_cell_angle_beta 90.636(3)
_cell_angle_gamma 90
_cell_formula_units_Z 8
_cell_length_a 12.6830(5)
_cell_length_b 7.2768(3)
_cell_length_c 35.8591(13)
_cell_measurement_reflns_used 12543
_cell_measurement_temperature 293(2)
_cell_measurement_theta_max 26.2080
_cell_measurement_theta_min 3.3850
_cell_volume 3309.3(2)
_computing_structure_refinement 'SHELXL-2014/7 (Sheldrick, 2014)'
_diffrn_ambient_temperature 293(2)
_diffrn_detector 'Hybrid Pixel Array Detector'
_diffrn_detector_area_resol_mean 10.0000
_diffrn_detector_type HyPix3000
_diffrn_measured_fraction_theta_full 0.966
_diffrn_measured_fraction_theta_max 0.905
_diffrn_measurement_device 'four-circle diffractometer'
_diffrn_measurement_device_type 'SuperNova, Single source at offset/far, HyPix3000'
_diffrn_radiation_monochromator mirror
_diffrn_radiation_probe x-ray
_diffrn_radiation_type 'Mo K\a'
_diffrn_radiation_wavelength 0.71073
_diffrn_reflns_av_R_equivalents 0.0481
_diffrn_reflns_av_unetI/netI 0.0486
_diffrn_reflns_Laue_measured_fraction_full 0.966
_diffrn_reflns_Laue_measured_fraction_max 0.905
_diffrn_reflns_limit_h_max 16
_diffrn_reflns_limit_h_min -16
_diffrn_reflns_limit_k_max 9
_diffrn_reflns_limit_k_min -8
_diffrn_reflns_limit_l_max 44
_diffrn_reflns_limit_l_min -44
_diffrn_reflns_number 31553
_diffrn_reflns_point_group_measured_fraction_full 0.966
_diffrn_reflns_point_group_measured_fraction_max 0.905
_diffrn_reflns_theta_full 25.242
_diffrn_reflns_theta_max 27.186
_diffrn_reflns_theta_min 3.248
_diffrn_source 'micro-focus sealed X-ray tube'
_diffrn_source_type 'SuperNova (Mo) X-ray Source'
_exptl_absorpt_coefficient_mu 0.245
_exptl_absorpt_correction_T_max 1.00000
_exptl_absorpt_correction_T_min 0.91864
_exptl_absorpt_correction_type multi-scan
_exptl_absorpt_process_details
;
CrysAlisPro 1.171.42.90a (Rigaku Oxford Diffraction, 2023)
Empirical absorption correction using spherical harmonics,
implemented in SCALE3 ABSPACK scaling algorithm.
;
_exptl_crystal_colour colorless
_exptl_crystal_density_diffrn 1.324
_exptl_crystal_description prism
_exptl_crystal_F_000 1376
_exptl_crystal_size_max 0.37
_exptl_crystal_size_mid 0.23
_exptl_crystal_size_min 0.12
_refine_diff_density_max 0.180
_refine_diff_density_min -0.208
_refine_diff_density_rms 0.035
_refine_ls_extinction_method none
_refine_ls_goodness_of_fit_ref 1.018
_refine_ls_hydrogen_treatment constr
_refine_ls_matrix_type full
_refine_ls_number_parameters 419
_refine_ls_number_reflns 6668
_refine_ls_number_restraints 0
_refine_ls_restrained_S_all 1.018
_refine_ls_R_factor_all 0.1085
_refine_ls_R_factor_gt 0.0491
_refine_ls_shift/su_max 0.001
_refine_ls_shift/su_mean 0.000
_refine_ls_structure_factor_coef Fsqd
_refine_ls_weighting_details 'w=1/[\s^2^(Fo^2^)+(0.0522P)^2^+0.4647P] where P=(Fo^2^+2Fc^2^)/3'
_refine_ls_weighting_scheme calc
_refine_ls_wR_factor_gt 0.1107
_refine_ls_wR_factor_ref 0.1344
_reflns_Friedel_coverage 0.000
_reflns_number_gt 3497
_reflns_number_total 6668
_reflns_threshold_expression 'I > 2\s(I)'
_cod_data_source_file d4nj05561f2.cif
_cod_data_source_block shelx
_cod_depositor_comments 'Adding full bibliography for 7063698.cif.'
_cod_original_sg_symbol_H-M 'P 21/n'
_cod_database_code 7063698
_shelx_shelxl_version_number 2014/7
_shelx_space_group_comment
;
The symmetry employed for this shelxl refinement is uniquely defined
by the following loop, which should always be used as a source of
symmetry information in preference to the above space-group names.
They are only intended as comments.
;

loop_
_space_group_symop_operation_xyz
'x, y, z'
'-x+1/2, y+1/2, -z+1/2'
'-x, -y, -z'
'x-1/2, -y-1/2, z-1/2'

loop_
_atom_site_label
_atom_site_type_symbol
_atom_site_fract_x
_atom_site_fract_y
_atom_site_fract_z
_atom_site_U_iso_or_equiv
_atom_site_adp_type
_atom_site_occupancy
_atom_site_site_symmetry_order
_atom_site_calc_flag
_atom_site_refinement_flags_posn
_atom_site_refinement_flags_adp
_atom_site_refinement_flags_occupancy
_atom_site_disorder_assembly
_atom_site_disorder_group
Cl2 Cl 0.92212(6) 0.80592(9) 0.69050(2) 0.0871(3) Uani 1 1 d . . . . .
Cl1 Cl -0.39472(6) 0.36848(10) 0.31411(2) 0.0952(3) Uani 1 1 d . . . . .
O1 O -0.35938(12) 0.0352(2) 0.27375(4) 0.0724(5) Uani 1 1 d . . . . .
O4 O 0.88098(12) 0.4709(2) 0.73067(4) 0.0704(5) Uani 1 1 d . . . . .
O3 O 0.20292(12) 0.3791(2) 0.53216(4) 0.0723(5) Uani 1 1 d . . . . .
O6 O 0.31568(12) 0.8205(2) 0.47393(5) 0.0740(5) Uani 1 1 d . . . . .
O5 O 0.57771(13) 0.3000(2) 0.65513(5) 0.0789(5) Uani 1 1 d . . . . .
O2 O -0.07104(14) -0.1719(3) 0.35273(5) 0.0826(5) Uani 1 1 d . . . . .
N2 N 0.59267(15) 0.6082(3) 0.61593(6) 0.0636(5) Uani 1 1 d . . . . .
N1 N -0.08912(16) 0.1200(3) 0.39613(5) 0.0728(6) Uani 1 1 d . . . . .
C28 C 0.54174(18) 0.7088(3) 0.55507(7) 0.0553(6) Uani 1 1 d . . . . .
C26 C 0.66960(17) 0.5704(3) 0.64335(6) 0.0572(6) Uani 1 1 d . . . . .
C31 C 0.39435(19) 0.7830(3) 0.49908(7) 0.0574(6) Uani 1 1 d . . . . .
C23 C 0.81010(17) 0.4962(3) 0.70209(6) 0.0572(6) Uani 1 1 d . . . . .
C5 C -0.29043(17) 0.0514(3) 0.30318(6) 0.0577(6) Uani 1 1 d . . . . .
C21 C 0.65846(17) 0.4124(3) 0.66508(6) 0.0593(6) Uani 1 1 d . . . . .
C24 C 0.82172(17) 0.6519(3) 0.68043(6) 0.0572(6) Uani 1 1 d . . . . .
C27 C 0.61885(18) 0.6618(3) 0.58408(7) 0.0609(6) Uani 1 1 d . . . . .
H27 H 0.6902 0.6720 0.5787 0.073 Uiso 1 1 calc R U . . .
C25 C 0.75242(18) 0.6871(3) 0.65151(6) 0.0603(6) Uani 1 1 d . . . . .
H25 H 0.7616 0.7920 0.6371 0.072 Uiso 1 1 calc R U . . .
C4 C -0.21408(18) -0.0765(3) 0.31201(6) 0.0626(6) Uani 1 1 d . . . . .
H4 H -0.2068 -0.1808 0.2973 0.075 Uiso 1 1 calc R U . . .
C3 C -0.14832(18) -0.0516(3) 0.34243(6) 0.0628(6) Uani 1 1 d . . . . .
C22 C 0.72836(18) 0.3757(3) 0.69403(6) 0.0611(6) Uani 1 1 d . . . . .
H22 H 0.7204 0.2696 0.7082 0.073 Uiso 1 1 calc R U . . .
C7 C -0.23336(18) 0.2320(3) 0.35545(6) 0.0646(6) Uani 1 1 d . . . . .
H7 H -0.2406 0.3368 0.3700 0.078 Uiso 1 1 calc R U . . .
C30 C 0.49814(19) 0.7596(3) 0.49017(6) 0.0660(7) Uani 1 1 d . . . . .
H30 H 0.5196 0.7682 0.4655 0.079 Uiso 1 1 calc R U . . .
C8 C -0.15672(18) 0.1053(3) 0.36458(6) 0.0625(6) Uani 1 1 d . . . . .
C13 C 0.14349(17) 0.3428(4) 0.50100(6) 0.0637(6) Uani 1 1 d . . . . .
C33 C 0.43645(19) 0.7343(3) 0.56326(7) 0.0652(6) Uani 1 1 d . . . . .
H33 H 0.4147 0.7270 0.5879 0.078 Uiso 1 1 calc R U . . .
C6 C -0.29990(17) 0.2065(3) 0.32498(6) 0.0622(6) Uani 1 1 d . . . . .
C10 C 0.01811(19) 0.2973(4) 0.43778(6) 0.0679(7) Uani 1 1 d . . . . .
C32 C 0.36379(19) 0.7701(3) 0.53585(7) 0.0675(7) Uani 1 1 d . . . . .
H32 H 0.2933 0.7858 0.5420 0.081 Uiso 1 1 calc R U . . .
C29 C 0.57098(19) 0.7230(3) 0.51834(7) 0.0671(7) Uani 1 1 d . . . . .
H29 H 0.6415 0.7077 0.5122 0.081 Uiso 1 1 calc R U . . .
C34 C 0.3420(2) 0.8268(3) 0.43547(6) 0.0704(7) Uani 1 1 d . . . . .
H34A H 0.3754 0.7127 0.4282 0.084 Uiso 1 1 calc R U . . .
H34B H 0.3908 0.9267 0.4310 0.084 Uiso 1 1 calc R U . . .
C12 C 0.12134(18) 0.4912(4) 0.47829(7) 0.0706(7) Uani 1 1 d . . . . .
H12 H 0.1479 0.6069 0.4841 0.085 Uiso 1 1 calc R U . . .
C35 C 0.2458(2) 0.8544(3) 0.41395(7) 0.0739(7) Uani 1 1 d . . . . .
C9 C -0.05074(19) 0.2719(4) 0.40510(7) 0.0752(7) Uani 1 1 d . . . . .
H9 H -0.0666 0.3736 0.3904 0.090 Uiso 1 1 calc R U . . .
C17 C 0.3001(2) 0.2876(3) 0.58472(7) 0.0728(7) Uani 1 1 d . . . . .
C11 C 0.05942(18) 0.4659(4) 0.44693(7) 0.0747(7) Uani 1 1 d . . . . .
H11 H 0.0452 0.5659 0.4315 0.090 Uiso 1 1 calc R U . . .
C14 C 0.1072(2) 0.1703(4) 0.49147(7) 0.0810(8) Uani 1 1 d . . . . .
H14 H 0.1244 0.0688 0.5061 0.097 Uiso 1 1 calc R U . . .
C16 C 0.2236(2) 0.2299(4) 0.55684(7) 0.0825(8) Uani 1 1 d . . . . .
H16A H 0.2509 0.1261 0.5430 0.099 Uiso 1 1 calc R U . . .
H16B H 0.1589 0.1922 0.5688 0.099 Uiso 1 1 calc R U . . .
C15 C 0.0451(2) 0.1505(4) 0.45994(7) 0.0832(8) Uani 1 1 d . . . . .
H15 H 0.0207 0.0341 0.4535 0.100 Uiso 1 1 calc R U . . .
C19 C 0.8749(2) 0.3047(4) 0.75165(7) 0.0881(9) Uani 1 1 d . . . . .
H19A H 0.8816 0.2014 0.7352 0.132 Uiso 1 1 calc R U . . .
H19B H 0.8082 0.2989 0.7640 0.132 Uiso 1 1 calc R U . . .
H19C H 0.9309 0.3020 0.7699 0.132 Uiso 1 1 calc R U . . .
C18 C 0.3657(2) 0.3286(4) 0.60580(7) 0.0848(8) Uani 1 1 d . . . . .
H18 H 0.4185 0.3615 0.6227 0.102 Uiso 1 1 calc R U . . .
C20 C 0.5691(2) 0.1265(4) 0.67284(8) 0.0993(10) Uani 1 1 d . . . . .
H20A H 0.5122 0.0584 0.6616 0.149 Uiso 1 1 calc R U . . .
H20B H 0.5554 0.1440 0.6989 0.149 Uiso 1 1 calc R U . . .
H20C H 0.6337 0.0597 0.6700 0.149 Uiso 1 1 calc R U . . .
C1 C -0.3554(2) -0.1292(4) 0.25236(7) 0.0922(9) Uani 1 1 d . . . . .
H1A H -0.4083 -0.1248 0.2330 0.138 Uiso 1 1 calc R U . . .
H1B H -0.3683 -0.2328 0.2682 0.138 Uiso 1 1 calc R U . . .
H1C H -0.2870 -0.1409 0.2414 0.138 Uiso 1 1 calc R U . . .
C36 C 0.1690(2) 0.8756(4) 0.39652(8) 0.0937(9) Uani 1 1 d . . . . .
H36 H 0.1075 0.8926 0.3826 0.112 Uiso 1 1 calc R U . . .
C2 C -0.0578(2) -0.3298(4) 0.33100(9) 0.1011(10) Uani 1 1 d . . . . .
H2A H -0.0433 -0.2949 0.3057 0.152 Uiso 1 1 calc R U . . .
H2B H -0.1210 -0.4022 0.3316 0.152 Uiso 1 1 calc R U . . .
H2C H 0.0001 -0.4006 0.3408 0.152 Uiso 1 1 calc R U . . .

loop_
_atom_site_aniso_label
_atom_site_aniso_U_11
_atom_site_aniso_U_22
_atom_site_aniso_U_33
_atom_site_aniso_U_23
_atom_site_aniso_U_13
_atom_site_aniso_U_12
Cl2 0.0870(5) 0.0795(5) 0.0940(5) 0.0116(4) -0.0260(4) -0.0250(4)
Cl1 0.0850(5) 0.1006(6) 0.0994(6) -0.0269(4) -0.0235(4) 0.0258(4)
O1 0.0740(11) 0.0825(12) 0.0603(10) -0.0129(9) -0.0214(8) 0.0049(9)
O4 0.0745(11) 0.0729(11) 0.0634(10) 0.0123(8) -0.0197(8) -0.0081(9)
O3 0.0705(11) 0.0805(12) 0.0655(11) -0.0029(9) -0.0199(8) -0.0130(9)
O6 0.0623(11) 0.0944(13) 0.0649(11) 0.0153(9) -0.0156(9) -0.0053(9)
O5 0.0689(11) 0.0746(12) 0.0926(13) 0.0223(10) -0.0253(9) -0.0194(9)
O2 0.0733(12) 0.0879(13) 0.0862(12) -0.0022(10) -0.0248(10) 0.0071(10)
N2 0.0619(13) 0.0677(13) 0.0611(13) 0.0125(10) -0.0104(10) -0.0015(10)
N1 0.0677(13) 0.0928(16) 0.0577(13) -0.0027(11) -0.0137(10) -0.0167(12)
C28 0.0528(15) 0.0532(14) 0.0598(16) 0.0034(11) -0.0037(12) -0.0015(11)
C26 0.0551(14) 0.0584(15) 0.0580(14) 0.0059(12) -0.0042(11) 0.0012(12)
C31 0.0557(15) 0.0537(14) 0.0626(16) 0.0074(11) -0.0082(13) -0.0072(11)
C23 0.0547(14) 0.0669(16) 0.0499(14) 0.0001(12) -0.0068(11) 0.0010(12)
C5 0.0512(14) 0.0729(17) 0.0490(14) -0.0012(12) -0.0037(11) -0.0071(12)
C21 0.0549(14) 0.0602(15) 0.0627(15) 0.0053(12) -0.0067(12) -0.0057(12)
C24 0.0553(14) 0.0553(14) 0.0610(15) 0.0024(12) -0.0029(11) -0.0035(11)
C27 0.0553(15) 0.0599(15) 0.0673(17) 0.0027(13) -0.0078(13) -0.0004(11)
C25 0.0630(15) 0.0557(14) 0.0620(15) 0.0086(11) -0.0035(12) 0.0006(12)
C4 0.0618(15) 0.0690(16) 0.0569(15) -0.0073(12) -0.0086(12) -0.0025(13)
C3 0.0558(15) 0.0721(17) 0.0602(15) 0.0040(13) -0.0068(12) -0.0049(13)
C22 0.0607(15) 0.0589(14) 0.0634(15) 0.0112(12) -0.0056(12) -0.0015(12)
C7 0.0593(15) 0.0783(17) 0.0564(15) -0.0125(12) 0.0013(12) -0.0105(13)
C30 0.0666(17) 0.0774(17) 0.0539(15) 0.0040(12) -0.0014(13) -0.0005(13)
C8 0.0558(15) 0.0805(18) 0.0511(14) -0.0016(13) -0.0057(11) -0.0127(13)
C13 0.0516(14) 0.0799(18) 0.0595(15) -0.0068(14) -0.0071(12) -0.0113(12)
C33 0.0668(17) 0.0709(16) 0.0578(15) 0.0107(12) 0.0002(13) 0.0005(13)
C6 0.0540(14) 0.0742(17) 0.0583(15) -0.0047(13) -0.0011(12) 0.0016(12)
C10 0.0614(15) 0.0838(19) 0.0584(16) 0.0006(14) -0.0069(12) -0.0167(14)
C32 0.0566(15) 0.0789(17) 0.0671(18) 0.0141(13) 0.0002(13) 0.0013(12)
C29 0.0564(15) 0.0809(18) 0.0640(17) 0.0036(13) -0.0017(13) 0.0029(12)
C34 0.0823(18) 0.0637(16) 0.0648(17) 0.0030(12) -0.0159(14) -0.0047(13)
C12 0.0645(16) 0.0724(17) 0.0746(17) -0.0010(14) -0.0100(13) -0.0173(13)
C35 0.087(2) 0.0660(17) 0.0684(17) 0.0085(13) -0.0207(15) -0.0103(14)
C9 0.0701(17) 0.097(2) 0.0578(16) 0.0052(14) -0.0125(13) -0.0170(15)
C17 0.0757(18) 0.0805(18) 0.0619(17) -0.0005(13) -0.0100(14) -0.0108(14)
C11 0.0732(17) 0.0824(19) 0.0682(17) 0.0092(14) -0.0139(13) -0.0196(14)
C14 0.090(2) 0.0769(19) 0.0753(18) 0.0008(14) -0.0232(15) -0.0151(15)
C16 0.0853(19) 0.092(2) 0.0694(17) 0.0088(15) -0.0225(14) -0.0220(15)
C15 0.096(2) 0.0810(19) 0.0723(18) -0.0035(15) -0.0229(15) -0.0234(15)
C19 0.102(2) 0.0861(19) 0.0752(18) 0.0230(15) -0.0276(16) -0.0120(16)
C18 0.084(2) 0.097(2) 0.0721(18) -0.0072(15) -0.0218(15) -0.0051(16)
C20 0.094(2) 0.086(2) 0.116(2) 0.0330(18) -0.0246(18) -0.0349(16)
C1 0.100(2) 0.100(2) 0.0759(19) -0.0266(16) -0.0314(16) 0.0081(17)
C36 0.093(2) 0.102(2) 0.085(2) 0.0212(16) -0.0290(17) -0.0179(17)
C2 0.102(2) 0.094(2) 0.107(2) 0.0019(19) -0.0131(18) 0.0243(18)

loop_
_atom_type_symbol
_atom_type_description
_atom_type_scat_dispersion_real
_atom_type_scat_dispersion_imag
_atom_type_scat_source
C C 0.0033 0.0016 'International Tables Vol C Tables 4.2.6.8 and 6.1.1.4'
H H 0.0000 0.0000 'International Tables Vol C Tables 4.2.6.8 and 6.1.1.4'
Cl Cl 0.1484 0.1585 'International Tables Vol C Tables 4.2.6.8 and 6.1.1.4'
N N 0.0061 0.0033 'International Tables Vol C Tables 4.2.6.8 and 6.1.1.4'
O O 0.0106 0.0060 'International Tables Vol C Tables 4.2.6.8 and 6.1.1.4'

loop_
_geom_angle_atom_site_label_1
_geom_angle_atom_site_label_2
_geom_angle_atom_site_label_3
_geom_angle
_geom_angle_site_symmetry_1
_geom_angle_site_symmetry_3
_geom_angle_publ_flag
C5 O1 C1 117.55(18) . . ?
C23 O4 C19 118.05(18) . . ?
C13 O3 C16 117.23(18) . . ?
C31 O6 C34 117.99(19) . . ?
C21 O5 C20 118.78(18) . . ?
C3 O2 C2 117.86(19) . . ?
C27 N2 C26 120.6(2) . . ?
C9 N1 C8 120.2(2) . . ?
C29 C28 C33 117.7(2) . . ?
C29 C28 C27 120.9(2) . . ?
C33 C28 C27 121.4(2) . . ?
C25 C26 C21 118.0(2) . . ?
C25 C26 N2 123.3(2) . . ?
C21 C26 N2 118.6(2) . . ?
O6 C31 C30 124.6(2) . . ?
O6 C31 C32 115.7(2) . . ?
C30 C31 C32 119.7(2) . . ?
O4 C23 C24 117.3(2) . . ?
O4 C23 C22 123.7(2) . . ?
C24 C23 C22 119.0(2) . . ?
O1 C5 C4 124.1(2) . . ?
O1 C5 C6 116.7(2) . . ?
C4 C5 C6 119.23(19) . . ?
O5 C21 C22 123.8(2) . . ?
O5 C21 C26 115.51(19) . . ?
C22 C21 C26 120.6(2) . . ?
C25 C24 C23 120.3(2) . . ?
C25 C24 Cl2 119.93(18) . . ?
C23 C24 Cl2 119.73(17) . . ?
N2 C27 C28 122.6(2) . . ?
N2 C27 H27 118.7 . . ?
C28 C27 H27 118.7 . . ?
C24 C25 C26 121.6(2) . . ?
C24 C25 H25 119.2 . . ?
C26 C25 H25 119.2 . . ?
C3 C4 C5 120.7(2) . . ?
C3 C4 H4 119.6 . . ?
C5 C4 H4 119.6 . . ?
O2 C3 C4 123.9(2) . . ?
O2 C3 C8 115.5(2) . . ?
C4 C3 C8 120.6(2) . . ?
C21 C22 C23 120.4(2) . . ?
C21 C22 H22 119.8 . . ?
C23 C22 H22 119.8 . . ?
C8 C7 C6 121.4(2) . . ?
C8 C7 H7 119.3 . . ?
C6 C7 H7 119.3 . . ?
C31 C30 C29 119.2(2) . . ?
C31 C30 H30 120.4 . . ?
C29 C30 H30 120.4 . . ?
C7 C8 C3 118.1(2) . . ?
C7 C8 N1 124.0(2) . . ?
C3 C8 N1 117.8(2) . . ?
O3 C13 C14 123.9(2) . . ?
O3 C13 C12 116.0(2) . . ?
C14 C13 C12 120.1(2) . . ?
C32 C33 C28 121.2(2) . . ?
C32 C33 H33 119.4 . . ?
C28 C33 H33 119.4 . . ?
C5 C6 C7 120.0(2) . . ?
C5 C6 Cl1 119.72(17) . . ?
C7 C6 Cl1 120.26(19) . . ?
C11 C10 C15 117.7(2) . . ?
C11 C10 C9 121.8(2) . . ?
C15 C10 C9 120.5(2) . . ?
C33 C32 C31 120.4(2) . . ?
C33 C32 H32 119.8 . . ?
C31 C32 H32 119.8 . . ?
C28 C29 C30 121.8(2) . . ?
C28 C29 H29 119.1 . . ?
C30 C29 H29 119.1 . . ?
O6 C34 C35 108.4(2) . . ?
O6 C34 H34A 110.0 . . ?
C35 C34 H34A 110.0 . . ?
O6 C34 H34B 110.0 . . ?
C35 C34 H34B 110.0 . . ?
H34A C34 H34B 108.4 . . ?
C11 C12 C13 119.2(2) . . ?
C11 C12 H12 120.4 . . ?
C13 C12 H12 120.4 . . ?
C36 C35 C34 179.5(3) . . ?
N1 C9 C10 123.0(2) . . ?
N1 C9 H9 118.5 . . ?
C10 C9 H9 118.5 . . ?
C18 C17 C16 176.0(3) . . ?
C10 C11 C12 121.8(2) . . ?
C10 C11 H11 119.1 . . ?
C12 C11 H11 119.1 . . ?
C15 C14 C13 119.0(2) . . ?
C15 C14 H14 120.5 . . ?
C13 C14 H14 120.5 . . ?
O3 C16 C17 109.0(2) . . ?
O3 C16 H16A 109.9 . . ?
C17 C16 H16A 109.9 . . ?
O3 C16 H16B 109.9 . . ?
C17 C16 H16B 109.9 . . ?
H16A C16 H16B 108.3 . . ?
C10 C15 C14 122.0(2) . . ?
C10 C15 H15 119.0 . . ?
C14 C15 H15 119.0 . . ?
O4 C19 H19A 109.5 . . ?
O4 C19 H19B 109.5 . . ?
H19A C19 H19B 109.5 . . ?
O4 C19 H19C 109.5 . . ?
H19A C19 H19C 109.5 . . ?
H19B C19 H19C 109.5 . . ?
C17 C18 H18 180.0 . . ?
O5 C20 H20A 109.5 . . ?
O5 C20 H20B 109.5 . . ?
H20A C20 H20B 109.5 . . ?
O5 C20 H20C 109.5 . . ?
H20A C20 H20C 109.5 . . ?
H20B C20 H20C 109.5 . . ?
O1 C1 H1A 109.5 . . ?
O1 C1 H1B 109.5 . . ?
H1A C1 H1B 109.5 . . ?
O1 C1 H1C 109.5 . . ?
H1A C1 H1C 109.5 . . ?
H1B C1 H1C 109.5 . . ?
C35 C36 H36 180.0 . . ?
O2 C2 H2A 109.5 . . ?
O2 C2 H2B 109.5 . . ?
H2A C2 H2B 109.5 . . ?
O2 C2 H2C 109.5 . . ?
H2A C2 H2C 109.5 . . ?
H2B C2 H2C 109.5 . . ?

loop_
_geom_bond_atom_site_label_1
_geom_bond_atom_site_label_2
_geom_bond_distance
_geom_bond_site_symmetry_2
_geom_bond_publ_flag
Cl2 C24 1.732(2) . ?
Cl1 C6 1.725(2) . ?
O1 C5 1.368(2) . ?
O1 C1 1.422(3) . ?
O4 C23 1.368(2) . ?
O4 C19 1.427(3) . ?
O3 C13 1.367(2) . ?
O3 C16 1.423(3) . ?
O6 C31 1.365(2) . ?
O6 C34 1.423(3) . ?
O5 C21 1.356(2) . ?
O5 C20 1.418(3) . ?
O2 C3 1.362(3) . ?
O2 C2 1.399(3) . ?
N2 C27 1.255(3) . ?
N2 C26 1.405(3) . ?
N1 C9 1.248(3) . ?
N1 C8 1.416(3) . ?
C28 C29 1.376(3) . ?
C28 C33 1.383(3) . ?
C28 C27 1.461(3) . ?
C26 C25 1.380(3) . ?
C26 C21 1.397(3) . ?
C31 C30 1.369(3) . ?
C31 C32 1.381(3) . ?
C23 C24 1.382(3) . ?
C23 C22 1.386(3) . ?
C5 C4 1.378(3) . ?
C5 C6 1.379(3) . ?
C21 C22 1.384(3) . ?
C24 C25 1.376(3) . ?
C27 H27 0.9300 . ?
C25 H25 0.9300 . ?
C4 C3 1.378(3) . ?
C4 H4 0.9300 . ?
C3 C8 1.396(3) . ?
C22 H22 0.9300 . ?
C7 C8 1.376(3) . ?
C7 C6 1.386(3) . ?
C7 H7 0.9300 . ?
C30 C29 1.387(3) . ?
C30 H30 0.9300 . ?
C13 C14 1.379(3) . ?
C13 C12 1.379(3) . ?
C33 C32 1.365(3) . ?
C33 H33 0.9300 . ?
C10 C11 1.373(3) . ?
C10 C15 1.373(3) . ?
C10 C9 1.465(3) . ?
C32 H32 0.9300 . ?
C29 H29 0.9300 . ?
C34 C35 1.450(3) . ?
C34 H34A 0.9700 . ?
C34 H34B 0.9700 . ?
C12 C11 1.377(3) . ?
C12 H12 0.9300 . ?
C35 C36 1.163(3) . ?
C9 H9 0.9300 . ?
C17 C18 1.158(3) . ?
C17 C16 1.447(3) . ?
C11 H11 0.9300 . ?
C14 C15 1.378(3) . ?
C14 H14 0.9300 . ?
C16 H16A 0.9700 . ?
C16 H16B 0.9700 . ?
C15 H15 0.9300 . ?
C19 H19A 0.9600 . ?
C19 H19B 0.9600 . ?
C19 H19C 0.9600 . ?
C18 H18 0.9300 . ?
C20 H20A 0.9600 . ?
C20 H20B 0.9600 . ?
C20 H20C 0.9600 . ?
C1 H1A 0.9600 . ?
C1 H1B 0.9600 . ?
C1 H1C 0.9600 . ?
C36 H36 0.9300 . ?
C2 H2A 0.9600 . ?
C2 H2B 0.9600 . ?
C2 H2C 0.9600 . ?

loop_
_geom_hbond_atom_site_label_D
_geom_hbond_atom_site_label_H
_geom_hbond_atom_site_label_A
_geom_hbond_distance_DH
_geom_hbond_distance_HA
_geom_hbond_distance_DA
_geom_hbond_angle_DHA
_geom_hbond_site_symmetry_A
C34 H34A O5 0.97 3.05 3.538(3) 112.4 3_666
C34 H34A N2 0.97 2.85 3.760(3) 156.4 3_666
C12 H12 O6 0.93 2.66 3.442(3) 141.8 .
C14 H14 O6 0.93 3.25 3.729(3) 114.4 1_545
C16 H16B O2 0.97 3.04 3.818(3) 138.0 3_556
C16 H16B N1 0.97 2.75 3.507(3) 135.6 3_556
C19 H19A Cl2 0.96 3.34 4.286(3) 170.3 1_545
C19 H19B Cl2 0.96 3.36 4.321(3) 176.3 2_646
C19 H19C Cl1 0.96 2.98 3.872(3) 155.6 4_766
C19 H19C O1 0.96 2.91 3.644(3) 133.7 4_766
C20 H20A Cl1 0.96 3.56 4.255(3) 131.5 3_556
C20 H20B O1 0.96 2.98 3.498(3) 114.9 3_556
C20 H20B O4 0.96 2.93 3.689(3) 137.0 2_646
C1 H1A Cl2 0.96 2.94 3.794(2) 149.6 4_465
C1 H1A O4 0.96 2.90 3.613(3) 132.1 4_465
C1 H1B Cl1 0.96 3.35 4.305(3) 171.5 1_545
C1 H1C Cl1 0.96 3.06 3.989(3) 162.6 2_445
C1 H1C O1 0.96 3.05 3.784(3) 134.1 2_445
C2 H2A O4 0.96 2.77 3.329(4) 118.3 3_656
C2 H2C Cl2 0.96 3.31 3.948(3) 125.7 3_656

loop_
_geom_torsion_atom_site_label_1
_geom_torsion_atom_site_label_2
_geom_torsion_atom_site_label_3
_geom_torsion_atom_site_label_4
_geom_torsion
_geom_torsion_site_symmetry_1
_geom_torsion_site_symmetry_2
_geom_torsion_site_symmetry_3
_geom_torsion_site_symmetry_4
_geom_torsion_publ_flag
C27 N2 C26 C25 47.5(3) . . . . ?
C27 N2 C26 C21 -136.6(2) . . . . ?
C34 O6 C31 C30 3.3(3) . . . . ?
C34 O6 C31 C32 -177.1(2) . . . . ?
C19 O4 C23 C24 -175.6(2) . . . . ?
C19 O4 C23 C22 4.6(3) . . . . ?
C1 O1 C5 C4 3.7(3) . . . . ?
C1 O1 C5 C6 -176.1(2) . . . . ?
C20 O5 C21 C22 -6.0(4) . . . . ?
C20 O5 C21 C26 172.4(2) . . . . ?
C25 C26 C21 O5 -178.1(2) . . . . ?
N2 C26 C21 O5 5.8(3) . . . . ?
C25 C26 C21 C22 0.4(3) . . . . ?
N2 C26 C21 C22 -175.7(2) . . . . ?
O4 C23 C24 C25 -179.2(2) . . . . ?
C22 C23 C24 C25 0.6(3) . . . . ?
O4 C23 C24 Cl2 -0.8(3) . . . . ?
C22 C23 C24 Cl2 179.00(18) . . . . ?
C26 N2 C27 C28 -177.87(19) . . . . ?
C29 C28 C27 N2 -163.9(2) . . . . ?
C33 C28 C27 N2 13.9(3) . . . . ?
C23 C24 C25 C26 0.4(4) . . . . ?
Cl2 C24 C25 C26 -178.04(18) . . . . ?
C21 C26 C25 C24 -0.9(3) . . . . ?
N2 C26 C25 C24 175.1(2) . . . . ?
O1 C5 C4 C3 -179.1(2) . . . . ?
C6 C5 C4 C3 0.6(3) . . . . ?
C2 O2 C3 C4 0.1(4) . . . . ?
C2 O2 C3 C8 -178.7(2) . . . . ?
C5 C4 C3 O2 -179.8(2) . . . . ?
C5 C4 C3 C8 -1.0(4) . . . . ?
O5 C21 C22 C23 178.9(2) . . . . ?
C26 C21 C22 C23 0.5(4) . . . . ?
O4 C23 C22 C21 178.7(2) . . . . ?
C24 C23 C22 C21 -1.0(3) . . . . ?
O6 C31 C30 C29 179.6(2) . . . . ?
C32 C31 C30 C29 0.1(3) . . . . ?
C6 C7 C8 C3 -0.7(3) . . . . ?
C6 C7 C8 N1 -177.5(2) . . . . ?
O2 C3 C8 C7 179.9(2) . . . . ?
C4 C3 C8 C7 1.0(3) . . . . ?
O2 C3 C8 N1 -3.1(3) . . . . ?
C4 C3 C8 N1 178.0(2) . . . . ?
C9 N1 C8 C7 -41.0(4) . . . . ?
C9 N1 C8 C3 142.2(2) . . . . ?
C16 O3 C13 C14 -3.1(4) . . . . ?
C16 O3 C13 C12 177.7(2) . . . . ?
C29 C28 C33 C32 0.8(3) . . . . ?
C27 C28 C33 C32 -177.0(2) . . . . ?
O1 C5 C6 C7 179.5(2) . . . . ?
C4 C5 C6 C7 -0.3(3) . . . . ?
O1 C5 C6 Cl1 -0.5(3) . . . . ?
C4 C5 C6 Cl1 179.66(18) . . . . ?
C8 C7 C6 C5 0.3(4) . . . . ?
C8 C7 C6 Cl1 -179.63(18) . . . . ?
C28 C33 C32 C31 -0.5(4) . . . . ?
O6 C31 C32 C33 -179.5(2) . . . . ?
C30 C31 C32 C33 0.1(4) . . . . ?
C33 C28 C29 C30 -0.7(3) . . . . ?
C27 C28 C29 C30 177.1(2) . . . . ?
C31 C30 C29 C28 0.3(4) . . . . ?
C31 O6 C34 C35 175.73(18) . . . . ?
O3 C13 C12 C11 -178.2(2) . . . . ?
C14 C13 C12 C11 2.5(4) . . . . ?
C8 N1 C9 C10 178.8(2) . . . . ?
C11 C10 C9 N1 179.8(3) . . . . ?
C15 C10 C9 N1 1.2(4) . . . . ?
C15 C10 C11 C12 -3.4(4) . . . . ?
C9 C10 C11 C12 177.9(2) . . . . ?
C13 C12 C11 C10 0.7(4) . . . . ?
O3 C13 C14 C15 178.0(2) . . . . ?
C12 C13 C14 C15 -2.8(4) . . . . ?
C13 O3 C16 C17 171.3(2) . . . . ?
C11 C10 C15 C14 3.1(4) . . . . ?
C9 C10 C15 C14 -178.1(3) . . . . ?
C13 C14 C15 C10 -0.1(4) . . . . ?
